data_7106537
loop_
_publ_author_name
'Adonis Michaelides'
'Stavroula Skoulika'
'Michael G. Siskos'

_publ_section_title
;
 Photoreactive 3D microporous Lanthanide MOFs: Formation of a strained
 ladderane in a single crystal-to-single crystal manner
;
_journal_name_full Chem.Commun.
_journal_page_first 7140
_journal_paper_doi 10.1039/c0cc05547f
_journal_volume 47
_journal_year 2011
_chemical_formula_sum 'C9 H14.5 Er O10.25'
_chemical_formula_weight 453.97
_chemical_name_systematic
;
?
;
_space_group_IT_number 15
_symmetry_cell_setting monoclinic
_symmetry_space_group_name_Hall '-C 2yc'
_symmetry_space_group_name_H-M 'C 1 2/c 1'
_atom_sites_solution_hydrogens geom
_atom_sites_solution_primary direct
_atom_sites_solution_secondary difmap
_audit_creation_method SHELXL-97
_cell_angle_alpha 90.00
_cell_angle_beta 90.96(1)
_cell_angle_gamma 90.00
_cell_formula_units_Z 8
_cell_length_a 37.854(3)
_cell_length_b 11.231(1)
_cell_length_c 6.767(1)
_cell_measurement_reflns_used 41
_cell_measurement_temperature 293(2)
_cell_measurement_theta_max 16.7
_cell_measurement_theta_min 5.2
_cell_volume 2876.5(5)
_computing_cell_refinement XSCANS
_computing_data_collection XSCANS
_computing_data_reduction XSCANS
_computing_structure_refinement 'SHELXL-97 (Sheldrick, 1997)'
_diffrn_ambient_temperature 293(2)
_diffrn_measured_fraction_theta_full 0.998
_diffrn_measured_fraction_theta_max 0.998
_diffrn_measurement_device_type P4
_diffrn_measurement_method scintillation
_diffrn_radiation_monochromator graphite
_diffrn_radiation_source 'fine-focus sealed tube'
_diffrn_radiation_type MoK\a
_diffrn_radiation_wavelength 0.71073
_diffrn_reflns_av_R_equivalents 0.0345
_diffrn_reflns_av_sigmaI/netI 0.0303
_diffrn_reflns_limit_h_max 44
_diffrn_reflns_limit_h_min -1
_diffrn_reflns_limit_k_max 13
_diffrn_reflns_limit_k_min 0
_diffrn_reflns_limit_l_max 8
_diffrn_reflns_limit_l_min -8
_diffrn_reflns_number 2644
_diffrn_reflns_theta_full 25.00
_diffrn_reflns_theta_max 25.00
_diffrn_reflns_theta_min 1.89
_diffrn_standards_decay_% none
_diffrn_standards_interval_count 100
_diffrn_standards_number 2
_exptl_absorpt_coefficient_mu 5.881
_exptl_absorpt_correction_T_max 0.781
_exptl_absorpt_correction_T_min 0.373
_exptl_absorpt_correction_type empirical
_exptl_crystal_colour pink
_exptl_crystal_density_diffrn 2.097
_exptl_crystal_density_method 'not measured'
_exptl_crystal_description prismatic
_exptl_crystal_F_000 1748
_exptl_crystal_size_max 0.18
_exptl_crystal_size_mid 0.16
_exptl_crystal_size_min 0.10
_refine_diff_density_max 1.010
_refine_diff_density_min -1.632
_refine_diff_density_rms 0.155
_refine_ls_extinction_method none
_refine_ls_goodness_of_fit_ref 0.997
_refine_ls_hydrogen_treatment mixed
_refine_ls_matrix_type fullcycle
_refine_ls_number_parameters 206
_refine_ls_number_reflns 2522
_refine_ls_number_restraints 12
_refine_ls_restrained_S_all 0.996
_refine_ls_R_factor_all 0.0326
_refine_ls_R_factor_gt 0.0307
_refine_ls_shift/su_max 0.007
_refine_ls_shift/su_mean 0.001
_refine_ls_structure_factor_coef Fsqd
_refine_ls_weighting_details 'calc w=1/[\s^2^(Fo^2^)+(0.0455P)^2^+45.4325P] where P=(Fo^2^+2Fc^2^)/3'
_refine_ls_weighting_scheme calc
_refine_ls_wR_factor_gt 0.0880
_refine_ls_wR_factor_ref 0.0894
_reflns_number_gt 2380
_reflns_number_total 2522
_reflns_threshold_expression >2sigma(I)
_cod_data_source_file c0cc05547f.txt
_cod_data_source_block erhex31
_cod_depositor_comments
;
The following automatic conversions were performed:

'_symmetry_cell_setting' value 'Monoclinic' changed to 'monoclinic'
according to the built-in table from CIF Core dictionary named
'cif_core.dic' version 2.4.1 from 2010-06-29.

Automatic conversion script
Id: cif_fix_values 1673 2011-04-08 12:14:43Z adriana 
;
_cod_original_cell_volume 2876.5(3)
_cod_original_sg_symbol_H-M C2/c
_cod_original_formula_sum 'C9 H14.50 Er O10.25'
_cod_database_code 7106537

loop_
_symmetry_equiv_pos_as_xyz
'x, y, z'
'-x, y, -z+1/2'
'x+1/2, y+1/2, z'
'-x+1/2, y+1/2, -z+1/2'
'-x, -y, -z'
'x, -y, z-1/2'
'-x+1/2, -y+1/2, -z'
'x+1/2, -y+1/2, z-1/2'

loop_
_atom_site_label
_atom_site_type_symbol
_atom_site_fract_x
_atom_site_fract_y
_atom_site_fract_z
_atom_site_U_iso_or_equiv
_atom_site_adp_type
_atom_site_occupancy
_atom_site_symmetry_multiplicity
_atom_site_calc_flag
_atom_site_refinement_flags
_atom_site_disorder_assembly
_atom_site_disorder_group
Er1 Er 0.370476(7) 0.29073(2) 0.19016(4) 0.02353(12) Uani 1 1 d . . .
O1 O 0.41762(12) 0.4235(4) 0.2773(7) 0.0340(10) Uani 1 1 d . . .
O2 O 0.42235(14) 0.2426(5) 0.3864(10) 0.0527(15) Uani 1 1 d . . .
O3 O 0.34890(12) 0.3514(4) 0.4890(6) 0.0306(10) Uani 1 1 d . . .
O4 O 0.34650(14) 0.4719(4) 0.1298(7) 0.0415(12) Uani 1 1 d . . .
O5 O 0.32438(13) 0.2401(5) -0.0092(8) 0.0452(13) Uani 1 1 d . . .
O6 O 0.33492(13) 0.1053(4) -0.2428(7) 0.0377(11) Uani 1 1 d . . .
O1W O 0.34799(17) 0.1257(5) 0.3598(8) 0.0524(15) Uani 1 1 d D . .
O2W O 0.39413(19) 0.1199(5) 0.0388(9) 0.0606(16) Uani 1 1 d D . .
O3W O 0.39433(13) 0.3470(4) -0.1259(7) 0.0374(11) Uani 1 1 d D . .
C1 C 0.43488(16) 0.3458(6) 0.3724(9) 0.0290(13) Uani 1 1 d . . .
C2 C 0.46932(17) 0.3753(7) 0.4651(10) 0.0359(15) Uani 1 1 d . . .
H2 H 0.4821 0.3153 0.5284 0.043 Uiso 1 1 calc R . .
C3 C 0.48259(16) 0.4838(7) 0.4612(9) 0.0347(15) Uani 1 1 d . . .
H3 H 0.4688 0.5438 0.4051 0.042 Uiso 1 1 calc R . .
C4 C 0.33242(17) 0.4444(6) 0.5377(9) 0.0314(14) Uani 1 1 d . . .
C5 C 0.2947(2) 0.4603(7) 0.4854(11) 0.0439(17) Uani 1 1 d . . .
H5 H 0.2836 0.5319 0.5149 0.053 Uiso 1 1 calc R . .
C6 C 0.27595(19) 0.3726(9) 0.3953(10) 0.048(2) Uani 1 1 d . . .
H6 H 0.2869 0.3000 0.3710 0.058 Uiso 1 1 calc R . .
C7 C 0.23908(19) 0.3883(7) 0.3353(10) 0.0401(16) Uani 1 1 d . . .
H7 H 0.2269 0.4545 0.3804 0.048 Uiso 1 1 calc R . .
C8 C 0.27762(19) 0.1888(7) -0.2183(12) 0.0416(17) Uani 1 1 d . . .
H8 H 0.2650 0.2540 -0.1721 0.050 Uiso 1 1 calc R . .
C9 C 0.31532(17) 0.1767(6) -0.1572(10) 0.0297(13) Uani 1 1 d . . .
O4W O 0.4314(2) -0.0769(7) 0.1795(12) 0.086(2) Uani 1 1 d D . .
O5W O 0.5000 0.009(2) 0.2500 0.080 Uiso 0.50 2 d SP . .
H1A H 0.337(2) 0.048(5) 0.324(13) 0.080 Uiso 1 1 d D . .
H1B H 0.343(3) 0.146(8) 0.498(6) 0.080 Uiso 1 1 d D . .
H2A H 0.4127(18) 0.127(9) -0.065(10) 0.080 Uiso 1 1 d D . .
H2B H 0.405(2) 0.053(6) 0.116(12) 0.080 Uiso 1 1 d D . .
H3A H 0.379(2) 0.358(9) -0.247(8) 0.080 Uiso 1 1 d D . .
H3B H 0.4178(12) 0.311(8) -0.147(14) 0.080 Uiso 1 1 d D . .
H4A H 0.4478(19) -0.046(9) 0.073(10) 0.080 Uiso 1 1 d D . .
H4B H 0.4504(18) -0.095(9) 0.284(10) 0.080 Uiso 1 1 d D . .

loop_
_atom_site_aniso_label
_atom_site_aniso_U_11
_atom_site_aniso_U_22
_atom_site_aniso_U_33
_atom_site_aniso_U_23
_atom_site_aniso_U_13
_atom_site_aniso_U_12
Er1 0.02362(18) 0.02362(18) 0.02334(18) -0.00165(10) -0.00037(11) -0.00473(10)
O1 0.032(2) 0.033(2) 0.037(2) 0.003(2) -0.0052(19) -0.010(2)
O2 0.044(3) 0.031(3) 0.083(4) 0.006(3) -0.022(3) -0.008(2)
O3 0.033(2) 0.029(2) 0.030(2) -0.0053(19) 0.0062(18) 0.0005(19)
O4 0.054(3) 0.034(3) 0.036(3) 0.002(2) -0.003(2) 0.002(2)
O5 0.034(3) 0.056(3) 0.045(3) -0.019(3) -0.007(2) -0.002(2)
O6 0.041(3) 0.035(3) 0.037(3) -0.004(2) 0.002(2) 0.003(2)
O1W 0.088(4) 0.032(3) 0.037(3) -0.007(2) 0.020(3) -0.027(3)
O2W 0.090(5) 0.039(3) 0.054(3) -0.005(3) 0.023(3) 0.016(3)
O3W 0.044(3) 0.036(3) 0.032(2) 0.003(2) 0.009(2) 0.003(2)
C1 0.025(3) 0.034(4) 0.027(3) -0.006(3) 0.003(2) -0.004(3)
C2 0.029(3) 0.044(4) 0.035(3) -0.002(3) -0.003(3) -0.002(3)
C3 0.025(3) 0.056(4) 0.023(3) -0.003(3) 0.003(2) -0.010(3)
C4 0.034(3) 0.032(3) 0.029(3) 0.000(3) -0.004(3) -0.004(3)
C5 0.042(4) 0.048(4) 0.041(4) -0.013(3) -0.003(3) 0.004(3)
C6 0.033(4) 0.078(6) 0.033(4) -0.023(4) 0.000(3) 0.005(4)
C7 0.036(4) 0.051(4) 0.034(4) -0.003(3) 0.001(3) -0.006(3)
C8 0.035(4) 0.046(4) 0.045(4) -0.007(3) -0.002(3) 0.000(3)
C9 0.028(3) 0.030(3) 0.031(3) -0.005(3) -0.001(3) -0.003(3)
O4W 0.114(6) 0.072(5) 0.072(5) -0.001(4) 0.000(4) 0.005(5)

loop_
_atom_type_symbol
_atom_type_description
_atom_type_scat_dispersion_real
_atom_type_scat_dispersion_imag
_atom_type_scat_source
C C 0.0033 0.0016 'International Tables Vol C Tables 4.2.6.8 and 6.1.1.4'
H H 0.0000 0.0000 'International Tables Vol C Tables 4.2.6.8 and 6.1.1.4'
O O 0.0106 0.0060 'International Tables Vol C Tables 4.2.6.8 and 6.1.1.4'
Er Er -0.2586 4.9576 'International Tables Vol C Tables 4.2.6.8 and 6.1.1.4'

loop_
_geom_angle_atom_site_label_1
_geom_angle_atom_site_label_2
_geom_angle_atom_site_label_3
_geom_angle
_geom_angle_site_symmetry_1
_geom_angle_site_symmetry_3
_geom_angle_publ_flag
O5 Er1 O4 79.3(3) . . ?
O5 Er1 O3 108.5(3) . . ?
O4 Er1 O3 75.2(3) . . ?
O5 Er1 O1W 79.1(4) . . ?
O4 Er1 O1W 130.6(3) . . ?
O3 Er1 O1W 70.5(3) . . ?
O5 Er1 O2W 80.3(4) . . ?
O4 Er1 O2W 143.8(3) . . ?
O3 Er1 O2W 140.1(3) . . ?
O1W Er1 O2W 73.4(4) . . ?
O5 Er1 O1 150.4(3) . . ?
O4 Er1 O1 77.2(3) . . ?
O3 Er1 O1 82.7(3) . . ?
O1W Er1 O1 130.3(3) . . ?
O2W Er1 O1 109.1(3) . . ?
O5 Er1 O2 152.3(4) . . ?
O4 Er1 O2 128.4(3) . . ?
O3 Er1 O2 83.1(3) . . ?
O1W Er1 O2 81.5(3) . . ?
O2W Er1 O2 75.3(4) . . ?
O1 Er1 O2 53.6(3) . . ?
O5 Er1 O3W 80.4(3) . . ?
O4 Er1 O3W 76.1(3) . . ?
O3 Er1 O3W 147.6(3) . . ?
O1W Er1 O3W 141.5(3) . . ?
O2W Er1 O3W 71.2(3) . . ?
O1 Er1 O3W 76.5(3) . . ?
O2 Er1 O3W 103.5(3) . . ?
O5 Er1 C1 169.1(3) . . ?
O4 Er1 C1 103.1(3) . . ?
O3 Er1 C1 82.3(3) . . ?
O1W Er1 C1 106.3(3) . . ?
O2W Er1 C1 92.1(4) . . ?
O1 Er1 C1 26.9(3) . . ?
O2 Er1 C1 26.8(3) . . ?
O3W Er1 C1 89.8(3) . . ?
C1 O1 Er1 94.1(6) . . ?
C1 O2 Er1 93.2(6) . . ?
C4 O3 Er1 131.2(7) . . ?
C4 O4 Er1 159.8(7) 6_565 . ?
C9 O5 Er1 143.7(8) . . ?
Er1 O1W H1A 137(8) . . ?
Er1 O1W H1B 111(8) . . ?
H1A O1W H1B 110(7) . . ?
Er1 O2W H2A 121(9) . . ?
Er1 O2W H2B 123(9) . . ?
H2A O2W H2B 99(7) . . ?
Er1 O3W H3A 123(9) . . ?
Er1 O3W H3B 112(9) . . ?
H3A O3W H3B 116(8) . . ?
O1 C1 O2 119.0(9) . . ?
O1 C1 C2 120.6(10) . . ?
O2 C1 C2 120.5(10) . . ?
O1 C1 Er1 59.0(5) . . ?
O2 C1 Er1 60.0(5) . . ?
C2 C1 Er1 178.9(8) . . ?
C3 C2 C1 122.2(10) . . ?
C3 C2 H2 118.9 . . ?
C1 C2 H2 118.9 . . ?
C2 C3 C3 124.5(14) . 5_666 ?
C2 C3 H3 117.8 . . ?
C3 C3 H3 117.8 5_666 . ?
O4 C4 O3 123.2(9) 6_566 . ?
O4 C4 C5 115.7(10) 6_566 . ?
O3 C4 C5 121.1(9) . . ?
C6 C5 C4 121.2(11) . . ?
C6 C5 H5 119.4 . . ?
C4 C5 H5 119.4 . . ?
C5 C6 C7 122.0(13) . . ?
C5 C6 H6 119.0 . . ?
C7 C6 H6 119.0 . . ?
C8 C7 C6 122.1(12) 7 . ?
C8 C7 H7 118.9 7 . ?
C6 C7 H7 118.9 . . ?
C7 C8 C9 123.5(12) 7 . ?
C7 C8 H8 118.2 7 . ?
C9 C8 H8 118.2 . . ?
O6 C9 O5 125.0(9) . . ?
O6 C9 C8 120.5(9) . . ?
O5 C9 C8 114.4(10) . . ?
H4A O4W H4B 97(7) . . ?

loop_
_geom_bond_atom_site_label_1
_geom_bond_atom_site_label_2
_geom_bond_distance
_geom_bond_site_symmetry_2
_geom_bond_publ_flag
Er1 O5 2.260(7) . ?
Er1 O4 2.262(8) . ?
Er1 O3 2.297(7) . ?
Er1 O1W 2.348(8) . ?
Er1 O2W 2.358(9) . ?
Er1 O1 2.392(7) . ?
Er1 O2 2.413(8) . ?
Er1 O3W 2.420(8) . ?
Er1 C1 2.783(9) . ?
O1 C1 1.261(13) . ?
O2 C1 1.256(14) . ?
O3 C4 1.264(13) . ?
O4 C4 1.243(13) 6_565 ?
O5 C9 1.271(13) . ?
O6 C9 1.243(13) . ?
O1W H1A 0.99(3) . ?
O1W H1B 0.99(2) . ?
O2W H2A 1.00(2) . ?
O2W H2B 1.00(2) . ?
O3W H3A 1.00(3) . ?
O3W H3B 0.99(3) . ?
C1 C2 1.475(13) . ?
C2 C3 1.319(17) . ?
C2 H2 0.9300 . ?
C3 C3 1.457(18) 5_666 ?
C3 H3 0.9300 . ?
C4 O4 1.243(13) 6_566 ?
C4 C5 1.476(15) . ?
C5 C6 1.353(17) . ?
C5 H5 0.9300 . ?
C6 C7 1.458(15) . ?
C6 H6 0.9300 . ?
C7 C8 1.326(16) 7 ?
C7 H7 0.9300 . ?
C8 C7 1.326(16) 7 ?
C8 C9 1.486(14) . ?
C8 H8 0.9300 . ?
O4W H4A 1.02(2) . ?
O4W H4B 1.02(2) . ?

loop_
_geom_torsion_atom_site_label_1
_geom_torsion_atom_site_label_2
_geom_torsion_atom_site_label_3
_geom_torsion_atom_site_label_4
_geom_torsion
_geom_torsion_site_symmetry_1
_geom_torsion_site_symmetry_2
_geom_torsion_site_symmetry_3
_geom_torsion_site_symmetry_4
_geom_torsion_publ_flag
O5 Er1 O1 C1 -157.7(7) . . . . ?
O4 Er1 O1 C1 163.8(7) . . . . ?
O3 Er1 O1 C1 87.3(7) . . . . ?
O1W Er1 O1 C1 30.7(8) . . . . ?
O2W Er1 O1 C1 -53.4(7) . . . . ?
O2 Er1 O1 C1 0.5(6) . . . . ?
O3W Er1 O1 C1 -117.7(7) . . . . ?
O5 Er1 O2 C1 156.3(8) . . . . ?
O4 Er1 O2 C1 -21.6(9) . . . . ?
O3 Er1 O2 C1 -86.5(8) . . . . ?
O1W Er1 O2 C1 -157.8(8) . . . . ?
O2W Er1 O2 C1 127.3(8) . . . . ?
O1 Er1 O2 C1 -0.5(6) . . . . ?
O3W Er1 O2 C1 61.2(8) . . . . ?
O5 Er1 O3 C4 -71.6(9) . . . . ?
O4 Er1 O3 C4 1.5(8) . . . . ?
O1W Er1 O3 C4 -142.3(9) . . . . ?
O2W Er1 O3 C4 -168.6(8) . . . . ?
O1 Er1 O3 C4 80.2(8) . . . . ?
O2 Er1 O3 C4 134.3(9) . . . . ?
O3W Er1 O3 C4 30.0(10) . . . . ?
C1 Er1 O3 C4 107.3(9) . . . . ?
O5 Er1 O4 C4 -41(2) . . . 6_565 ?
O3 Er1 O4 C4 -154(2) . . . 6_565 ?
O1W Er1 O4 C4 -107(2) . . . 6_565 ?
O2W Er1 O4 C4 15(3) . . . 6_565 ?
O1 Er1 O4 C4 120(2) . . . 6_565 ?
O2 Er1 O4 C4 138(2) . . . 6_565 ?
O3W Er1 O4 C4 41(2) . . . 6_565 ?
C1 Er1 O4 C4 128(2) . . . 6_565 ?
O4 Er1 O5 C9 134.6(15) . . . . ?
O3 Er1 O5 C9 -155.0(14) . . . . ?
O1W Er1 O5 C9 -90.1(15) . . . . ?
O2W Er1 O5 C9 -15.3(15) . . . . ?
O1 Er1 O5 C9 96.4(15) . . . . ?
O2 Er1 O5 C9 -43.7(19) . . . . ?
O3W Er1 O5 C9 57.1(15) . . . . ?
C1 Er1 O5 C9 31(3) . . . . ?
Er1 O1 C1 O2 -1.0(12) . . . . ?
Er1 O1 C1 C2 178.8(9) . . . . ?
Er1 O2 C1 O1 0.9(12) . . . . ?
Er1 O2 C1 C2 -178.8(9) . . . . ?
O5 Er1 C1 O1 85.4(19) . . . . ?
O4 Er1 C1 O1 -16.3(7) . . . . ?
O3 Er1 C1 O1 -89.1(6) . . . . ?
O1W Er1 C1 O1 -156.1(6) . . . . ?
O2W Er1 C1 O1 130.6(7) . . . . ?
O2 Er1 C1 O1 -179.0(11) . . . . ?
O3W Er1 C1 O1 59.4(6) . . . . ?
O5 Er1 C1 O2 -95.6(19) . . . . ?
O4 Er1 C1 O2 162.8(8) . . . . ?
O3 Er1 C1 O2 90.0(8) . . . . ?
O1W Er1 C1 O2 23.0(8) . . . . ?
O2W Er1 C1 O2 -50.3(8) . . . . ?
O1 Er1 C1 O2 179.0(11) . . . . ?
O3W Er1 C1 O2 -121.5(8) . . . . ?
O5 Er1 C1 C2 18(69) . . . . ?
O4 Er1 C1 C2 -84(68) . . . . ?
O3 Er1 C1 C2 -157(68) . . . . ?
O1W Er1 C1 C2 136(68) . . . . ?
O2W Er1 C1 C2 63(68) . . . . ?
O1 Er1 C1 C2 -68(68) . . . . ?
O2 Er1 C1 C2 113(69) . . . . ?
O3W Er1 C1 C2 -8(68) . . . . ?
O1 C1 C2 C3 3.4(17) . . . . ?
O2 C1 C2 C3 -176.9(12) . . . . ?
Er1 C1 C2 C3 71(69) . . . . ?
C1 C2 C3 C3 -175.8(13) . . . 5_666 ?
Er1 O3 C4 O4 -103.7(11) . . . 6_566 ?
Er1 O3 C4 C5 75.7(13) . . . . ?
O4 C4 C5 C6 -176.1(12) 6_566 . . . ?
O3 C4 C5 C6 4.5(19) . . . . ?
C4 C5 C6 C7 -177.5(11) . . . . ?
C5 C6 C7 C8 168.4(13) . . . 7 ?
Er1 O5 C9 O6 4(2) . . . . ?
Er1 O5 C9 C8 -178.7(10) . . . . ?
C7 C8 C9 O6 13.7(19) 7 . . . ?
C7 C8 C9 O5 -163.3(13) 7 . . . ?
